data_2014142
loop_
_publ_author_name
'Gilles Gasser'
'Helen Stoeckli-Evans'

_publ_section_title
;2,6-Dibenzyl-1,2,3,5,6,7-hexahydro-2,4,6,8-tetraaza-<i>s</i>-indacene and
 2,6-bis(4-methoxybenzyl)-1,2,3,5,6,7-hexahydro-2,4,6,8-tetraaza-<i>s</i>-indacene
;
_journal_issue 7
_journal_name_full 'Acta Crystallographica Section C'
_journal_page_first o514
_journal_page_last o516
_journal_paper_doi 10.1107/S0108270104009485
_journal_volume 60
_journal_year 2004
_chemical_formula_iupac 'C22 H22 N4'
_chemical_formula_moiety 'C22 H22 N4'
_chemical_formula_sum 'C22 H22 N4'
_chemical_formula_weight 342.44
_chemical_name_common
;
2,6-Dibenzyl-1,2,3,5,6,7-hexahydro-2,4,6,8-tetraaza-s-indacene
;
_chemical_name_systematic
;
N,N'-di-N-benzylbispyrrolidino[3,4-5,6]pyrazine
;
_space_group_IT_number 14
_symmetry_cell_setting monoclinic
_symmetry_space_group_name_Hall '-P 2ybc'
_symmetry_space_group_name_H-M 'P 1 21/c 1'
_atom_sites_solution_hydrogens geom
_atom_sites_solution_primary direct
_atom_sites_solution_secondary difmap
_audit_creation_method SHELXL-97
_cell_angle_alpha 90.00
_cell_angle_beta 96.205(9)
_cell_angle_gamma 90.00
_cell_formula_units_Z 4
_cell_length_a 36.228(3)
_cell_length_b 5.5729(6)
_cell_length_c 8.9677(7)
_cell_measurement_reflns_used 5182
_cell_measurement_temperature 153(2)
_cell_measurement_theta_max 26.04
_cell_measurement_theta_min 2.26
_cell_volume 1799.9(3)
_computing_cell_refinement 'CELL (Stoe & Cie, 2000)'
_computing_data_collection 'EXPOSE (Stoe & Cie, 2000)'
_computing_data_reduction 'INTEGRATE (Stoe & Cie, 2000)'
_computing_molecular_graphics 'PLATON (Spek, 2003)'
_computing_publication_material SHELXL97
_computing_structure_refinement 'SHELXL97 (Sheldrick, 1997)'
_computing_structure_solution 'SHELXS97 (Sheldrick, 1990)'
_diffrn_ambient_temperature 153(2)
_diffrn_detector_area_resol_mean 0.81\%A
_diffrn_measured_fraction_theta_full 0.940
_diffrn_measured_fraction_theta_max 0.940
_diffrn_measurement_device_type 'Stoe image-plate'
_diffrn_measurement_method '\f scans'
_diffrn_radiation_monochromator graphite
_diffrn_radiation_source 'fine-focus sealed tube'
_diffrn_radiation_type MoK\a
_diffrn_radiation_wavelength 0.71069
_diffrn_reflns_av_R_equivalents 0.0869
_diffrn_reflns_av_sigmaI/netI 0.0824
_diffrn_reflns_limit_h_max 44
_diffrn_reflns_limit_h_min -44
_diffrn_reflns_limit_k_max 6
_diffrn_reflns_limit_k_min -6
_diffrn_reflns_limit_l_max 10
_diffrn_reflns_limit_l_min -9
_diffrn_reflns_number 12398
_diffrn_reflns_theta_full 26.04
_diffrn_reflns_theta_max 26.04
_diffrn_reflns_theta_min 2.26
_diffrn_standards_decay_% 0
_diffrn_standards_interval_count 0
_diffrn_standards_interval_time 0
_diffrn_standards_number 0
_exptl_absorpt_coefficient_mu 0.077
_exptl_absorpt_correction_type none
_exptl_crystal_colour colourless
_exptl_crystal_density_diffrn 1.264
_exptl_crystal_density_meas ?
_exptl_crystal_density_method 'not measured'
_exptl_crystal_description plate
_exptl_crystal_F_000 728
_exptl_crystal_size_max 0.40
_exptl_crystal_size_mid 0.40
_exptl_crystal_size_min 0.10
_refine_diff_density_max 0.192
_refine_diff_density_min -0.178
_refine_ls_extinction_method none
_refine_ls_goodness_of_fit_ref 1.021
_refine_ls_hydrogen_treatment constr
_refine_ls_matrix_type full
_refine_ls_number_parameters 235
_refine_ls_number_reflns 3324
_refine_ls_number_restraints 0
_refine_ls_restrained_S_all 1.021
_refine_ls_R_factor_all 0.1132
_refine_ls_R_factor_gt 0.0683
_refine_ls_shift/su_max <0.001
_refine_ls_shift/su_mean <0.001
_refine_ls_structure_factor_coef Fsqd
_refine_ls_weighting_details 'calc w=1/[\s^2^(Fo^2^)+(0.0662P)^2^+1.3228P] where P=(Fo^2^+2Fc^2^)/3'
_refine_ls_weighting_scheme calc
_refine_ls_wR_factor_gt 0.1672
_refine_ls_wR_factor_ref 0.1812
_reflns_number_gt 1882
_reflns_number_total 3324
_reflns_threshold_expression I>2\s(I)
_cod_data_source_file fr1478.cif
_cod_data_source_block I
_cod_depositor_comments
;
The following automatic conversions were performed:

'_exptl_crystal_density_meas' value 'none' was changed to '?' - the
value is perceived as not measured.

Automatic conversion script
Id: cif_fix_values 3008 2015-01-20 13:52:24Z robertas 
;
_cod_original_sg_symbol_H-M 'P 21/c'
_cod_database_code 2014142
_cod_database_fobs_code 2014142

loop_
_symmetry_equiv_pos_as_xyz
'x, y, z'
'-x, y+1/2, -z+1/2'
'-x, -y, -z'
'x, -y-1/2, z-1/2'

loop_
_atom_site_label
_atom_site_fract_x
_atom_site_fract_y
_atom_site_fract_z
_atom_site_U_iso_or_equiv
_atom_site_adp_type
_atom_site_calc_flag
_atom_site_refinement_flags
_atom_site_occupancy
_atom_site_disorder_assembly
_atom_site_disorder_group
_atom_site_type_symbol
N1 0.51743(7) 0.7941(4) 0.0756(3) 0.0331(6) Uani d . 1 . . N
N2 0.42069(7) 0.8561(5) 0.1259(3) 0.0337(6) Uani d . 1 . . N
C1 0.53399(8) 0.9340(5) -0.0185(3) 0.0293(7) Uani d . 1 . . C
C2 0.48283(8) 0.8674(5) 0.0922(3) 0.0297(7) Uani d . 1 . . C
C3 0.45659(9) 0.7575(6) 0.1901(4) 0.0344(7) Uani d . 1 . . C
H3A 0.4569 0.5802 0.1837 0.041 Uiso calc R 1 . . H
H3B 0.4625 0.8066 0.2961 0.041 Uiso calc R 1 . . H
C4 0.57247(9) 0.9067(5) -0.0620(4) 0.0336(7) Uani d . 1 . . C
H4A 0.5905 0.8718 0.0263 0.040 Uiso calc R 1 . . H
H4B 0.5737 0.7779 -0.1373 0.040 Uiso calc R 1 . . H
C5 0.39268(9) 0.8590(6) 0.2322(4) 0.0406(8) Uani d . 1 . . C
H5A 0.4000 0.9765 0.3128 0.049 Uiso calc R 1 . . H
H5B 0.3914 0.6987 0.2789 0.049 Uiso calc R 1 . . H
C6 0.35472(9) 0.9253(6) 0.1544(4) 0.0364(8) Uani d . 1 . . C
C7 0.33596(10) 1.1243(6) 0.1980(4) 0.0476(9) Uani d . 1 . . C
H7A 0.3467 1.2217 0.2781 0.057 Uiso calc R 1 . . H
C8 0.30114(11) 1.1832(7) 0.1246(5) 0.0570(11) Uani d . 1 . . C
H8A 0.2883 1.3210 0.1540 0.068 Uiso calc R 1 . . H
C9 0.28561(10) 1.0403(8) 0.0096(5) 0.0549(10) Uani d . 1 . . C
H9A 0.2618 1.0782 -0.0394 0.066 Uiso calc R 1 . . H
C10 0.30430(10) 0.8434(7) -0.0349(4) 0.0494(10) Uani d . 1 . . C
H10A 0.2937 0.7472 -0.1160 0.059 Uiso calc R 1 . . H
C11 0.33848(9) 0.7864(6) 0.0388(4) 0.0419(8) Uani d . 1 . . C
H11A 0.3511 0.6480 0.0090 0.050 Uiso calc R 1 . . H
N21 -0.01705(7) 0.2962(5) 0.0652(3) 0.0362(7) Uani d . 1 . . N
N22 0.08030(7) 0.3620(5) 0.1902(3) 0.0368(7) Uani d . 1 . . N
C21 -0.03425(9) 0.4333(5) -0.0443(4) 0.0340(7) Uani d . 1 . . C
C22 0.01775(9) 0.3711(5) 0.1066(4) 0.0334(7) Uani d . 1 . . C
C23 0.04457(9) 0.2660(6) 0.2267(4) 0.0375(8) Uani d . 1 . . C
H23A 0.0391 0.3189 0.3274 0.045 Uiso calc R 1 . . H
H23B 0.0443 0.0884 0.2227 0.045 Uiso calc R 1 . . H
C24 0.07269(9) 0.5967(6) 0.1174(4) 0.0370(8) Uani d . 1 . . C
H24A 0.0902 0.6298 0.0426 0.044 Uiso calc R 1 . . H
H24B 0.0742 0.7281 0.1921 0.044 Uiso calc R 1 . . H
C25 0.10884(10) 0.3692(7) 0.3173(4) 0.0440(9) Uani d . 1 . . C
H25A 0.1112 0.2088 0.3648 0.053 Uiso calc R 1 . . H
H25B 0.1015 0.4847 0.3927 0.053 Uiso calc R 1 . . H
C26 0.14594(9) 0.4430(6) 0.2682(4) 0.0404(8) Uani d . 1 . . C
C27 0.16199(9) 0.3038(7) 0.1647(4) 0.0449(9) Uani d . 1 . . C
H27A 0.1499 0.1611 0.1274 0.054 Uiso calc R 1 . . H
C28 0.19537(11) 0.3703(7) 0.1150(5) 0.0549(10) Uani d . 1 . . C
H28A 0.2061 0.2743 0.0433 0.066 Uiso calc R 1 . . H
C29 0.21316(10) 0.5770(8) 0.1698(5) 0.0542(10) Uani d . 1 . . C
H29A 0.2360 0.6237 0.1358 0.065 Uiso calc R 1 . . H
C30 0.19775(11) 0.7128(7) 0.2728(5) 0.0551(10) Uani d . 1 . . C
H30A 0.2101 0.8541 0.3108 0.066 Uiso calc R 1 . . H
C31 0.16432(11) 0.6476(7) 0.3228(4) 0.0492(9) Uani d . 1 . . C
H31A 0.1539 0.7440 0.3951 0.059 Uiso calc R 1 . . H

loop_
_atom_site_aniso_label
_atom_site_aniso_U_11
_atom_site_aniso_U_22
_atom_site_aniso_U_33
_atom_site_aniso_U_12
_atom_site_aniso_U_13
_atom_site_aniso_U_23
N1 0.0343(15) 0.0292(14) 0.0337(17) -0.0036(11) -0.0052(11) 0.0031(11)
N2 0.0321(14) 0.0355(15) 0.0330(17) -0.0019(11) 0.0015(11) 0.0041(11)
C1 0.0338(16) 0.0258(15) 0.0263(19) -0.0037(13) -0.0052(12) 0.0003(12)
C2 0.0325(17) 0.0289(16) 0.0258(19) -0.0028(12) -0.0058(12) -0.0010(12)
C3 0.0363(18) 0.0349(18) 0.030(2) -0.0024(13) -0.0030(13) 0.0039(13)
C4 0.0355(17) 0.0278(16) 0.037(2) -0.0019(13) 0.0003(13) 0.0019(13)
C5 0.0395(18) 0.048(2) 0.035(2) -0.0015(15) 0.0056(14) 0.0032(15)
C6 0.0351(17) 0.0416(19) 0.034(2) -0.0033(15) 0.0109(14) 0.0037(15)
C7 0.050(2) 0.043(2) 0.049(3) -0.0001(17) 0.0034(17) -0.0066(16)
C8 0.050(2) 0.052(2) 0.069(3) 0.0170(19) 0.009(2) -0.004(2)
C9 0.039(2) 0.068(3) 0.058(3) 0.0047(19) 0.0070(17) -0.003(2)
C10 0.0370(19) 0.064(3) 0.048(3) -0.0028(17) 0.0070(16) -0.0103(18)
C11 0.0392(19) 0.044(2) 0.043(2) 0.0030(15) 0.0073(15) -0.0044(16)
N21 0.0396(16) 0.0333(14) 0.0377(18) 0.0090(12) 0.0123(12) 0.0044(12)
N22 0.0373(15) 0.0362(15) 0.0373(18) 0.0056(12) 0.0064(12) 0.0058(12)
C21 0.0375(17) 0.0284(16) 0.038(2) 0.0067(13) 0.0122(14) 0.0016(14)
C22 0.0374(18) 0.0314(17) 0.034(2) 0.0060(13) 0.0139(13) 0.0019(13)
C23 0.0409(19) 0.0353(18) 0.038(2) 0.0051(14) 0.0128(14) 0.0060(14)
C24 0.0407(18) 0.0332(18) 0.038(2) 0.0025(14) 0.0089(14) 0.0033(14)
C25 0.050(2) 0.046(2) 0.035(2) 0.0079(16) 0.0050(15) 0.0022(16)
C26 0.0431(19) 0.0404(19) 0.036(2) 0.0067(15) -0.0020(14) 0.0056(15)
C27 0.039(2) 0.046(2) 0.048(2) 0.0096(16) -0.0003(15) -0.0002(17)
C28 0.043(2) 0.065(3) 0.056(3) 0.0115(19) 0.0036(17) -0.006(2)
C29 0.0332(19) 0.069(3) 0.058(3) 0.0030(19) -0.0055(17) 0.011(2)
C30 0.051(2) 0.047(2) 0.065(3) -0.0032(18) -0.0049(19) 0.000(2)
C31 0.056(2) 0.046(2) 0.045(2) 0.0055(18) 0.0002(17) -0.0016(17)

loop_
_atom_type_symbol
_atom_type_description
_atom_type_scat_dispersion_real
_atom_type_scat_dispersion_imag
_atom_type_scat_source
C C 0.0033 0.0016 'International Tables Vol C Tables 4.2.6.8 and 6.1.1.4'
H H 0.0000 0.0000 'International Tables Vol C Tables 4.2.6.8 and 6.1.1.4'
N N 0.0061 0.0033 'International Tables Vol C Tables 4.2.6.8 and 6.1.1.4'

loop_
_geom_angle_atom_site_label_1
_geom_angle_atom_site_label_2
_geom_angle_atom_site_label_3
_geom_angle_site_symmetry_1
_geom_angle_site_symmetry_3
_geom_angle
_geom_angle_publ_flag
C1 N1 C2 . . 112.4(3) yes
C5 N2 C3 . . 113.2(3) yes
C5 N2 C4 . 3_675 113.6(3) yes
C3 N2 C4 . 3_675 108.0(2) yes
N1 C1 C2 . 3_675 124.0(3) ?
N1 C1 C4 . . 126.8(3) ?
C2 C1 C4 3_675 . 109.2(3) ?
N1 C2 C1 . 3_675 123.7(3) ?
N1 C2 C3 . . 127.0(3) ?
C1 C2 C3 3_675 . 109.3(3) ?
N2 C3 C2 . . 102.1(2) ?
N2 C3 H3A . . 111.4 ?
C2 C3 H3A . . 111.4 ?
N2 C3 H3B . . 111.4 ?
C2 C3 H3B . . 111.4 ?
H3A C3 H3B . . 109.2 ?
N2 C4 C1 3_675 . 102.2(2) ?
N2 C4 H4A 3_675 . 111.3 ?
C1 C4 H4A . . 111.3 ?
N2 C4 H4B 3_675 . 111.3 ?
C1 C4 H4B . . 111.3 ?
H4A C4 H4B . . 109.2 ?
N2 C5 C6 . . 111.1(3) ?
N2 C5 H5A . . 109.4 ?
C6 C5 H5A . . 109.4 ?
N2 C5 H5B . . 109.4 ?
C6 C5 H5B . . 109.4 ?
H5A C5 H5B . . 108.0 ?
C11 C6 C7 . . 118.9(3) ?
C11 C6 C5 . . 120.1(3) ?
C7 C6 C5 . . 121.0(3) ?
C6 C7 C8 . . 120.2(4) ?
C6 C7 H7A . . 119.9 ?
C8 C7 H7A . . 119.9 ?
C9 C8 C7 . . 119.5(4) ?
C9 C8 H8A . . 120.2 ?
C7 C8 H8A . . 120.2 ?
C10 C9 C8 . . 120.5(4) ?
C10 C9 H9A . . 119.8 ?
C8 C9 H9A . . 119.8 ?
C9 C10 C11 . . 119.5(4) ?
C9 C10 H10A . . 120.3 ?
C11 C10 H10A . . 120.3 ?
C6 C11 C10 . . 121.4(3) ?
C6 C11 H11A . . 119.3 ?
C10 C11 H11A . . 119.3 ?
C22 N21 C21 . . 111.9(3) yes
C25 N22 C23 . . 113.8(3) yes
C25 N22 C24 . . 113.9(3) yes
C23 N22 C24 . . 107.1(2) yes
N21 C22 C21 . 3_565 124.4(3) ?
N21 C22 C23 . . 126.7(3) ?
C21 C22 C23 3_565 . 108.9(3) ?
N22 C23 C22 . . 102.5(2) ?
N22 C23 H23A . . 111.3 ?
C22 C23 H23A . . 111.3 ?
N22 C23 H23B . . 111.3 ?
C22 C23 H23B . . 111.3 ?
H23A C23 H23B . . 109.2 ?
N21 C21 C22 . 3_565 123.7(3) ?
N21 C21 C24 . 3_565 126.8(3) ?
C22 C21 C24 3_565 3_565 109.6(3) ?
N22 C24 C21 . 3_565 102.6(2) ?
N22 C24 H24A . . 111.3 ?
C21 C24 H24A 3_565 . 111.3 ?
N22 C24 H24B . . 111.3 ?
C21 C24 H24B 3_565 . 111.3 ?
H24A C24 H24B . . 109.2 ?
N22 C25 C26 . . 111.0(3) ?
N22 C25 H25A . . 109.4 ?
C26 C25 H25A . . 109.4 ?
N22 C25 H25B . . 109.4 ?
C26 C25 H25B . . 109.4 ?
H25A C25 H25B . . 108.0 ?
C31 C26 C27 . . 118.6(3) ?
C31 C26 C25 . . 121.9(3) ?
C27 C26 C25 . . 119.5(3) ?
C28 C27 C26 . . 120.7(4) ?
C28 C27 H27A . . 119.6 ?
C26 C27 H27A . . 119.6 ?
C27 C28 C29 . . 119.9(4) ?
C27 C28 H28A . . 120.1 ?
C29 C28 H28A . . 120.1 ?
C30 C29 C28 . . 119.7(4) ?
C30 C29 H29A . . 120.2 ?
C28 C29 H29A . . 120.2 ?
C29 C30 C31 . . 120.8(4) ?
C29 C30 H30A . . 119.6 ?
C31 C30 H30A . . 119.6 ?
C26 C31 C30 . . 120.4(4) ?
C26 C31 H31A . . 119.8 ?
C30 C31 H31A . . 119.8 ?

loop_
_geom_bond_atom_site_label_1
_geom_bond_atom_site_label_2
_geom_bond_site_symmetry_2
_geom_bond_distance
_geom_bond_publ_flag
N1 C1 . 1.338(4) yes
N1 C2 . 1.342(4) yes
N2 C5 . 1.466(4) yes
N2 C3 . 1.471(4) yes
N2 C4 3_675 1.472(4) yes
C1 C2 3_675 1.395(4) yes
C1 C4 . 1.495(4) yes
C2 C1 3_675 1.395(4) ?
C2 C3 . 1.493(5) yes
C3 H3A . 0.9900 ?
C3 H3B . 0.9900 ?
C4 N2 3_675 1.472(4) ?
C4 H4A . 0.9900 ?
C4 H4B . 0.9900 ?
C5 C6 . 1.519(5) ?
C5 H5A . 0.9900 ?
C5 H5B . 0.9900 ?
C6 C11 . 1.375(5) ?
C6 C7 . 1.379(5) ?
C7 C8 . 1.397(5) ?
C7 H7A . 0.9500 ?
C8 C9 . 1.374(6) ?
C8 H8A . 0.9500 ?
C9 C10 . 1.371(5) ?
C9 H9A . 0.9500 ?
C10 C11 . 1.376(5) ?
C10 H10A . 0.9500 ?
C11 H11A . 0.9500 ?
N21 C21 . 1.343(4) yes
N21 C22 . 1.342(4) yes
N22 C25 . 1.454(4) yes
N22 C23 . 1.470(4) yes
N22 C24 . 1.475(4) yes
C21 C22 3_565 1.389(4) yes
C21 C24 3_565 1.483(5) yes
C22 C21 3_565 1.389(4) ?
C22 C23 . 1.491(5) yes
C23 H23A . 0.9900 ?
C23 H23B . 0.9900 ?
C24 C21 3_565 1.483(5) ?
C24 H24A . 0.9900 ?
C24 H24B . 0.9900 ?
C25 C26 . 1.516(5) ?
C25 H25A . 0.9900 ?
C25 H25B . 0.9900 ?
C26 C31 . 1.383(5) ?
C26 C27 . 1.385(5) ?
C27 C28 . 1.384(5) ?
C27 H27A . 0.9500 ?
C28 C29 . 1.384(6) ?
C28 H28A . 0.9500 ?
C29 C30 . 1.359(6) ?
C29 H29A . 0.9500 ?
C30 C31 . 1.385(6) ?
C30 H30A . 0.9500 ?
C31 H31A . 0.9500 ?

loop_
_geom_torsion_atom_site_label_1
_geom_torsion_atom_site_label_2
_geom_torsion_atom_site_label_3
_geom_torsion_atom_site_label_4
_geom_torsion_site_symmetry_1
_geom_torsion_site_symmetry_4
_geom_torsion
C2 N1 C1 C2 . 3_675 -0.5(5)
C2 N1 C1 C4 . . 179.5(3)
C1 N1 C2 C1 . 3_675 0.5(5)
C1 N1 C2 C3 . . -178.8(3)
C5 N2 C3 C2 . . -156.7(3)
C4 N2 C3 C2 3_675 . -29.9(3)
N1 C2 C3 N2 . . -161.8(3)
C1 C2 C3 N2 3_675 . 18.8(3)
N1 C1 C4 N2 . 3_675 -163.0(3)
C2 C1 C4 N2 3_675 3_675 17.0(3)
C3 N2 C5 C6 . . -171.2(3)
C4 N2 C5 C6 3_675 . 65.1(4)
N2 C5 C6 C11 . . 59.6(4)
N2 C5 C6 C7 . . -120.4(4)
C11 C6 C7 C8 . . -0.3(6)
C5 C6 C7 C8 . . 179.7(3)
C6 C7 C8 C9 . . 0.5(6)
C7 C8 C9 C10 . . -1.1(6)
C8 C9 C10 C11 . . 1.5(6)
C7 C6 C11 C10 . . 0.7(5)
C5 C6 C11 C10 . . -179.3(3)
C9 C10 C11 C6 . . -1.3(6)
C21 N21 C22 C21 . 3_565 0.0(5)
C21 N21 C22 C23 . . 178.5(3)
C25 N22 C23 C22 . . 156.8(3)
C24 N22 C23 C22 . . 29.9(3)
N21 C22 C23 N22 . . 162.3(3)
C21 C22 C23 N22 3_565 . -19.1(3)
C22 N21 C21 C22 . 3_565 0.0(5)
C22 N21 C21 C24 . 3_565 179.9(3)
C25 N22 C24 C21 . 3_565 -156.0(3)
C23 N22 C24 C21 . 3_565 -29.2(3)
C23 N22 C25 C26 . . 173.6(3)
C24 N22 C25 C26 . . -63.2(4)
N22 C25 C26 C31 . . 119.1(4)
N22 C25 C26 C27 . . -60.3(4)
C31 C26 C27 C28 . . -1.1(5)
C25 C26 C27 C28 . . 178.3(3)
C26 C27 C28 C29 . . 0.5(6)
C27 C28 C29 C30 . . 0.3(6)
C28 C29 C30 C31 . . -0.4(6)
C27 C26 C31 C30 . . 1.0(5)
C25 C26 C31 C30 . . -178.4(3)
C29 C30 C31 C26 . . -0.3(6)
